data_7160155
loop_
_publ_author_name
'Zhu, Bo'
'Chen, Zhi-Chao'
'Du, Wei'
'Chen, Ying-Chun'

_publ_section_title
;
 Facile construction of benzofulvene frameworks <i>via</i> a
 palladium-catalysed three-component reaction.
;
_journal_issue 42
_journal_name_full 'Organic &amp; biomolecular chemistry'
_journal_page_first 8397
_journal_page_last 8400
_journal_paper_doi 10.1039/d4ob01414f
_journal_volume 22
_journal_year 2024
_chemical_formula_moiety 'C24 H21 N O2 S'
_chemical_formula_sum 'C24 H21 N O2 S'
_chemical_formula_weight 387.48
_space_group_crystal_system triclinic
_space_group_IT_number 2
_space_group_name_Hall '-P 1'
_space_group_name_H-M_alt 'P -1'
_atom_sites_solution_hydrogens geom
_atom_sites_solution_primary dual
_audit_creation_date 2021-07-16
_audit_creation_method
;
Olex2 1.3
(compiled 2020.11.12 svn.r5f609507 for OlexSys, GUI svn.r6272)
;
_audit_update_record
;
2024-08-29 deposited with the CCDC.	2024-09-23 downloaded from the CCDC.
;
_cell_angle_alpha 98.635(5)
_cell_angle_beta 100.210(4)
_cell_angle_gamma 99.599(5)
_cell_formula_units_Z 2
_cell_length_a 8.0757(12)
_cell_length_b 10.1099(15)
_cell_length_c 12.7198(16)
_cell_measurement_reflns_used 9998
_cell_measurement_temperature 270(2)
_cell_measurement_theta_max 27.477
_cell_measurement_theta_min 2.615
_cell_volume 990.3(2)
_computing_cell_refinement 'SAINT V8.40B (?, 2016)'
_computing_data_reduction 'SAINT V8.40B (?, 2016)'
_computing_molecular_graphics 'Olex2 1.3 (Dolomanov et al., 2009)'
_computing_publication_material 'Olex2 1.3 (Dolomanov et al., 2009)'
_computing_structure_refinement 'SHELXL 2014/7 (Sheldrick, 2015)'
_computing_structure_solution 'SHELXT 2018/2 (Sheldrick, 2018)'
_diffrn_ambient_temperature 270.0
_diffrn_measured_fraction_theta_full 1.000
_diffrn_measured_fraction_theta_max 0.994
_diffrn_measurement_device_type 'Bruker APEX-II CCD'
_diffrn_measurement_method '\f and \w scans'
_diffrn_radiation_type MoK\a
_diffrn_radiation_wavelength 0.71073
_diffrn_reflns_av_R_equivalents 0.0736
_diffrn_reflns_av_unetI/netI 0.0395
_diffrn_reflns_Laue_measured_fraction_full 1.000
_diffrn_reflns_Laue_measured_fraction_max 0.994
_diffrn_reflns_limit_h_max 10
_diffrn_reflns_limit_h_min -10
_diffrn_reflns_limit_k_max 13
_diffrn_reflns_limit_k_min -13
_diffrn_reflns_limit_l_max 16
_diffrn_reflns_limit_l_min -16
_diffrn_reflns_number 41463
_diffrn_reflns_point_group_measured_fraction_full 1.000
_diffrn_reflns_point_group_measured_fraction_max 0.994
_diffrn_reflns_theta_full 25.242
_diffrn_reflns_theta_max 27.585
_diffrn_reflns_theta_min 2.079
_diffrn_source_current 1.4
_diffrn_source_power 0.07
_diffrn_source_voltage 50.0
_diffrn_standards_number 0
_exptl_absorpt_coefficient_mu 0.183
_exptl_absorpt_correction_T_max 0.7456
_exptl_absorpt_correction_T_min 0.6198
_exptl_absorpt_correction_type multi-scan
_exptl_absorpt_process_details
;
SADABS-2016/2 (Bruker,2016/2) was used for absorption correction.
wR2(int) was 0.1078 before and 0.0762 after correction.
The Ratio of minimum to maximum transmission is 0.8313.
The \l/2 correction factor is Not present.
;
_exptl_crystal_colour 'clear orangish orange'
_exptl_crystal_colour_lustre clear
_exptl_crystal_colour_modifier orangish
_exptl_crystal_colour_primary orange
_exptl_crystal_density_diffrn 1.299
_exptl_crystal_description block
_exptl_crystal_F_000 408
_exptl_crystal_size_max 0.51
_exptl_crystal_size_mid 0.25
_exptl_crystal_size_min 0.24
_refine_diff_density_max 0.591
_refine_diff_density_min -0.302
_refine_diff_density_rms 0.064
_refine_ls_extinction_method none
_refine_ls_goodness_of_fit_ref 1.039
_refine_ls_hydrogen_treatment constr
_refine_ls_matrix_type full
_refine_ls_number_parameters 255
_refine_ls_number_reflns 4572
_refine_ls_number_restraints 0
_refine_ls_restrained_S_all 1.039
_refine_ls_R_factor_all 0.0698
_refine_ls_R_factor_gt 0.0535
_refine_ls_shift/su_max 0.001
_refine_ls_shift/su_mean 0.000
_refine_ls_structure_factor_coef Fsqd
_refine_ls_weighting_details 'w=1/[\s^2^(Fo^2^)+(0.0820P)^2^+0.3941P] where P=(Fo^2^+2Fc^2^)/3'
_refine_ls_weighting_scheme calc
_refine_ls_wR_factor_gt 0.1472
_refine_ls_wR_factor_ref 0.1585
_reflns_Friedel_coverage 0.000
_reflns_number_gt 3549
_reflns_number_total 4572
_reflns_threshold_expression 'I > 2\s(I)'
_cod_data_source_file d4ob01414f2.cif
_cod_data_source_block 4a
_cod_depositor_comments 'Adding full bibliography for 7160155.cif.'
_cod_database_code 7160155
_shelx_shelxl_version_number 2014/7
_shelx_space_group_comment
;
The symmetry employed for this shelxl refinement is uniquely defined
by the following loop, which should always be used as a source of
symmetry information in preference to the above space-group names.
They are only intended as comments.
;
_shelx_estimated_absorpt_t_max 0.957
_shelx_estimated_absorpt_t_min 0.912
_olex2_refinement_description
;
1. Fixed Uiso
 At 1.2 times of:
  All C(H) groups, All N(H) groups
 At 1.5 times of:
  All C(H,H,H) groups
2.a Aromatic/amide H refined with riding coordinates:
 N1(H1), C1(H1A), C2(H2), C3(H3), C8(H8), C9(H9), C12(H12), C13(H13), C14(H14),
  C15(H15), C17(H17), C20(H20), C21(H21), C22(H22), C23(H23)
2.b Idealised Me refined as rotating group:
 C11(H11A,H11B,H11C), C18(H18A,H18B,H18C)
;
_olex2_submission_special_instructions 'No special instructions were received'

loop_
_space_group_symop_operation_xyz
'x, y, z'
'-x, -y, -z'

loop_
_atom_site_label
_atom_site_type_symbol
_atom_site_fract_x
_atom_site_fract_y
_atom_site_fract_z
_atom_site_U_iso_or_equiv
_atom_site_adp_type
_atom_site_occupancy
_atom_site_site_symmetry_order
_atom_site_calc_flag
_atom_site_refinement_flags_posn
_atom_site_refinement_flags_adp
_atom_site_refinement_flags_occupancy
_atom_site_disorder_assembly
_atom_site_disorder_group
S1 S 0.59405(6) 0.54778(5) 0.68916(4) 0.04154(17) Uani 1 1 d . . . . .
O1 O 0.5892(2) 0.62836(16) 0.60502(12) 0.0544(4) Uani 1 1 d . . . . .
O2 O 0.75448(19) 0.54974(17) 0.75878(13) 0.0548(4) Uani 1 1 d . . . . .
N1 N 0.5075(2) 0.39262(17) 0.62684(13) 0.0417(4) Uani 1 1 d . . . . .
H1 H 0.4426 0.3797 0.5633 0.050 Uiso 1 1 calc R U . . .
C1 C 1.0065(3) 0.2160(3) 0.4422(2) 0.0570(6) Uani 1 1 d . . . . .
H1A H 1.0859 0.2177 0.3974 0.068 Uiso 1 1 calc R U . . .
C2 C 1.0183(3) 0.3256(3) 0.5237(2) 0.0606(6) Uani 1 1 d . . . . .
H2 H 1.1052 0.4020 0.5331 0.073 Uiso 1 1 calc R U . . .
C3 C 0.9020(3) 0.3232(2) 0.5918(2) 0.0543(6) Uani 1 1 d . . . . .
H3 H 0.9111 0.3982 0.6462 0.065 Uiso 1 1 calc R U . . .
C4 C 0.7725(3) 0.2100(2) 0.57957(17) 0.0449(5) Uani 1 1 d . . . . .
C5 C 0.6530(3) 0.1993(2) 0.65485(16) 0.0439(5) Uani 1 1 d . . . . .
C6 C 0.5363(3) 0.2774(2) 0.67455(15) 0.0411(4) Uani 1 1 d . . . . .
C7 C 0.4561(3) 0.5984(2) 0.77339(15) 0.0389(4) Uani 1 1 d . . . . .
C8 C 0.5034(3) 0.6079(2) 0.88449(16) 0.0467(5) Uani 1 1 d . . . . .
H8 H 0.6095 0.5911 0.9151 0.056 Uiso 1 1 calc R U . . .
C9 C 0.3915(3) 0.6425(2) 0.94965(17) 0.0506(5) Uani 1 1 d . . . . .
H9 H 0.4238 0.6499 1.0245 0.061 Uiso 1 1 calc R U . . .
C10 C 0.2320(3) 0.6663(2) 0.90536(18) 0.0478(5) Uani 1 1 d . . . . .
C11 C 0.1089(4) 0.7008(3) 0.9771(2) 0.0686(7) Uani 1 1 d . . . . .
H11A H 0.1342 0.6656 1.0428 0.103 Uiso 1 1 calc R U . . .
H11B H -0.0067 0.6607 0.9394 0.103 Uiso 1 1 calc R U . . .
H11C H 0.1209 0.7982 0.9945 0.103 Uiso 1 1 calc R U . . .
C12 C 0.2996(3) 0.6275(2) 0.72769(17) 0.0471(5) Uani 1 1 d . . . . .
H12 H 0.2700 0.6250 0.6532 0.057 Uiso 1 1 calc R U . . .
C13 C 0.1889(3) 0.6602(2) 0.79396(19) 0.0515(5) Uani 1 1 d . . . . .
H13 H 0.0835 0.6784 0.7635 0.062 Uiso 1 1 calc R U . . .
C14 C 0.8765(3) 0.1040(3) 0.4275(2) 0.0629(7) Uani 1 1 d . . . . .
H14 H 0.8665 0.0303 0.3718 0.075 Uiso 1 1 calc R U . . .
C15 C 0.7608(3) 0.1009(3) 0.49533(19) 0.0579(6) Uani 1 1 d . . . . .
H15 H 0.6733 0.0247 0.4847 0.069 Uiso 1 1 calc R U . . .
C16 C 0.6445(3) 0.0943(2) 0.72367(17) 0.0482(5) Uani 1 1 d . . . . .
C17 C 0.7641(3) 0.0150(2) 0.73673(19) 0.0562(6) Uani 1 1 d . . . . .
H17 H 0.8434 0.0213 0.6920 0.067 Uiso 1 1 calc R U . . .
C18 C 0.7830(4) -0.0797(3) 0.8133(2) 0.0714(8) Uani 1 1 d . . . . .
H18A H 0.7134 -0.0638 0.8660 0.107 Uiso 1 1 calc R U . . .
H18B H 0.9011 -0.0651 0.8497 0.107 Uiso 1 1 calc R U . . .
H18C H 0.7468 -0.1720 0.7743 0.107 Uiso 1 1 calc R U . . .
C19 C 0.5015(3) 0.1097(2) 0.77873(17) 0.0495(5) Uani 1 1 d . . . . .
C20 C 0.4235(4) 0.0364(3) 0.8463(2) 0.0621(7) Uani 1 1 d . . . . .
H20 H 0.4653 -0.0377 0.8680 0.075 Uiso 1 1 calc R U . . .
C21 C 0.2849(4) 0.0739(3) 0.8810(2) 0.0698(8) Uani 1 1 d . . . . .
H21 H 0.2328 0.0240 0.9262 0.084 Uiso 1 1 calc R U . . .
C22 C 0.2184(3) 0.1851(3) 0.8506(2) 0.0679(8) Uani 1 1 d . . . . .
H22 H 0.1237 0.2080 0.8758 0.081 Uiso 1 1 calc R U . . .
C23 C 0.2931(3) 0.2616(3) 0.78276(18) 0.0535(6) Uani 1 1 d . . . . .
H23 H 0.2498 0.3353 0.7614 0.064 Uiso 1 1 calc R U . . .
C24 C 0.4345(3) 0.2238(2) 0.74836(16) 0.0451(5) Uani 1 1 d . . . . .

loop_
_atom_site_aniso_label
_atom_site_aniso_U_11
_atom_site_aniso_U_22
_atom_site_aniso_U_33
_atom_site_aniso_U_23
_atom_site_aniso_U_13
_atom_site_aniso_U_12
S1 0.0421(3) 0.0419(3) 0.0382(3) 0.0020(2) 0.0107(2) 0.0039(2)
O1 0.0735(11) 0.0449(8) 0.0436(8) 0.0059(7) 0.0202(7) 0.0015(7)
O2 0.0404(8) 0.0624(10) 0.0535(9) -0.0066(8) 0.0058(7) 0.0074(7)
N1 0.0471(10) 0.0420(9) 0.0337(8) 0.0037(7) 0.0059(7) 0.0082(7)
C1 0.0522(13) 0.0715(16) 0.0525(13) 0.0120(12) 0.0194(11) 0.0175(12)
C2 0.0494(13) 0.0599(15) 0.0701(16) 0.0056(12) 0.0188(12) 0.0033(11)
C3 0.0503(13) 0.0498(13) 0.0577(13) -0.0037(10) 0.0138(10) 0.0051(10)
C4 0.0429(11) 0.0467(11) 0.0441(11) 0.0046(9) 0.0084(9) 0.0107(9)
C5 0.0457(11) 0.0407(11) 0.0408(10) 0.0015(8) 0.0060(8) 0.0046(9)
C6 0.0438(11) 0.0406(10) 0.0351(9) 0.0027(8) 0.0066(8) 0.0031(8)
C7 0.0412(10) 0.0373(10) 0.0353(9) 0.0023(8) 0.0062(8) 0.0059(8)
C8 0.0471(12) 0.0541(13) 0.0364(10) 0.0058(9) 0.0025(8) 0.0122(10)
C9 0.0593(13) 0.0556(13) 0.0343(10) 0.0032(9) 0.0087(9) 0.0102(10)
C10 0.0511(12) 0.0422(11) 0.0480(11) -0.0009(9) 0.0155(9) 0.0059(9)
C11 0.0667(16) 0.0735(18) 0.0678(16) -0.0016(14) 0.0296(13) 0.0166(13)
C12 0.0472(12) 0.0531(12) 0.0374(10) 0.0029(9) 0.0016(9) 0.0119(10)
C13 0.0445(12) 0.0559(13) 0.0519(12) 0.0023(10) 0.0057(9) 0.0152(10)
C14 0.0651(16) 0.0710(17) 0.0499(13) -0.0044(12) 0.0183(11) 0.0133(13)
C15 0.0565(14) 0.0555(14) 0.0534(13) -0.0046(11) 0.0141(11) -0.0013(11)
C16 0.0571(13) 0.0423(11) 0.0408(10) 0.0022(9) 0.0077(9) 0.0051(10)
C17 0.0688(15) 0.0471(13) 0.0514(13) 0.0029(10) 0.0161(11) 0.0093(11)
C18 0.092(2) 0.0556(15) 0.0719(17) 0.0151(13) 0.0232(15) 0.0213(14)
C19 0.0613(14) 0.0439(11) 0.0362(10) 0.0044(9) 0.0064(9) -0.0027(10)
C20 0.0737(17) 0.0597(15) 0.0501(13) 0.0137(11) 0.0173(12) -0.0024(12)
C21 0.0799(19) 0.0716(18) 0.0527(14) 0.0157(13) 0.0225(13) -0.0126(14)
C22 0.0587(15) 0.085(2) 0.0529(14) -0.0019(13) 0.0245(12) -0.0062(13)
C23 0.0512(13) 0.0586(14) 0.0449(11) 0.0014(10) 0.0136(10) -0.0019(10)
C24 0.0486(12) 0.0474(12) 0.0336(9) 0.0012(8) 0.0079(8) -0.0003(9)

loop_
_atom_type_symbol
_atom_type_description
_atom_type_scat_dispersion_real
_atom_type_scat_dispersion_imag
_atom_type_scat_source
C C 0.0033 0.0016 'International Tables Vol C Tables 4.2.6.8 and 6.1.1.4'
H H 0.0000 0.0000 'International Tables Vol C Tables 4.2.6.8 and 6.1.1.4'
N N 0.0061 0.0033 'International Tables Vol C Tables 4.2.6.8 and 6.1.1.4'
O O 0.0106 0.0060 'International Tables Vol C Tables 4.2.6.8 and 6.1.1.4'
S S 0.1246 0.1234 'International Tables Vol C Tables 4.2.6.8 and 6.1.1.4'

loop_
_geom_angle_atom_site_label_1
_geom_angle_atom_site_label_2
_geom_angle_atom_site_label_3
_geom_angle
_geom_angle_site_symmetry_1
_geom_angle_site_symmetry_3
_geom_angle_publ_flag
O1 S1 N1 105.14(9) . . ?
O1 S1 C7 108.02(10) . . ?
O2 S1 O1 119.49(11) . . ?
O2 S1 N1 110.01(9) . . ?
O2 S1 C7 106.95(9) . . ?
N1 S1 C7 106.58(9) . . ?
S1 N1 H1 119.1 . . ?
C6 N1 S1 121.80(13) . . ?
C6 N1 H1 119.1 . . ?
C2 C1 H1A 120.2 . . ?
C14 C1 H1A 120.2 . . ?
C14 C1 C2 119.5(2) . . ?
C1 C2 H2 119.7 . . ?
C1 C2 C3 120.6(2) . . ?
C3 C2 H2 119.7 . . ?
C2 C3 H3 119.7 . . ?
C4 C3 C2 120.6(2) . . ?
C4 C3 H3 119.7 . . ?
C3 C4 C5 122.38(19) . . ?
C3 C4 C15 117.9(2) . . ?
C15 C4 C5 119.7(2) . . ?
C6 C5 C4 129.1(2) . . ?
C6 C5 C16 108.24(19) . . ?
C16 C5 C4 122.66(19) . . ?
N1 C6 C24 123.09(19) . . ?
C5 C6 N1 125.96(19) . . ?
C5 C6 C24 110.88(19) . . ?
C8 C7 S1 119.72(16) . . ?
C8 C7 C12 120.39(19) . . ?
C12 C7 S1 119.88(15) . . ?
C7 C8 H8 120.3 . . ?
C7 C8 C9 119.4(2) . . ?
C9 C8 H8 120.3 . . ?
C8 C9 H9 119.4 . . ?
C8 C9 C10 121.16(19) . . ?
C10 C9 H9 119.4 . . ?
C9 C10 C11 120.8(2) . . ?
C9 C10 C13 118.6(2) . . ?
C13 C10 C11 120.7(2) . . ?
C10 C11 H11A 109.5 . . ?
C10 C11 H11B 109.5 . . ?
C10 C11 H11C 109.5 . . ?
H11A C11 H11B 109.5 . . ?
H11A C11 H11C 109.5 . . ?
H11B C11 H11C 109.5 . . ?
C7 C12 H12 120.4 . . ?
C13 C12 C7 119.29(19) . . ?
C13 C12 H12 120.4 . . ?
C10 C13 H13 119.4 . . ?
C12 C13 C10 121.1(2) . . ?
C12 C13 H13 119.4 . . ?
C1 C14 H14 120.0 . . ?
C1 C14 C15 120.0(2) . . ?
C15 C14 H14 120.0 . . ?
C4 C15 H15 119.4 . . ?
C14 C15 C4 121.3(2) . . ?
C14 C15 H15 119.4 . . ?
C17 C16 C5 122.5(2) . . ?
C17 C16 C19 131.0(2) . . ?
C19 C16 C5 106.12(19) . . ?
C16 C17 H17 116.2 . . ?
C16 C17 C18 127.7(2) . . ?
C18 C17 H17 116.2 . . ?
C17 C18 H18A 109.5 . . ?
C17 C18 H18B 109.5 . . ?
C17 C18 H18C 109.5 . . ?
H18A C18 H18B 109.5 . . ?
H18A C18 H18C 109.5 . . ?
H18B C18 H18C 109.5 . . ?
C20 C19 C16 133.5(2) . . ?
C20 C19 C24 118.5(2) . . ?
C24 C19 C16 107.93(19) . . ?
C19 C20 H20 120.3 . . ?
C21 C20 C19 119.4(3) . . ?
C21 C20 H20 120.3 . . ?
C20 C21 H21 119.0 . . ?
C20 C21 C22 122.1(2) . . ?
C22 C21 H21 119.0 . . ?
C21 C22 H22 119.8 . . ?
C23 C22 C21 120.3(3) . . ?
C23 C22 H22 119.8 . . ?
C22 C23 H23 121.3 . . ?
C24 C23 C22 117.4(3) . . ?
C24 C23 H23 121.3 . . ?
C19 C24 C6 106.58(19) . . ?
C23 C24 C6 131.1(2) . . ?
C23 C24 C19 122.3(2) . . ?

loop_
_geom_bond_atom_site_label_1
_geom_bond_atom_site_label_2
_geom_bond_distance
_geom_bond_site_symmetry_2
_geom_bond_publ_flag
S1 O1 1.4381(16) . ?
S1 O2 1.4292(16) . ?
S1 N1 1.6254(17) . ?
S1 C7 1.761(2) . ?
N1 H1 0.8600 . ?
N1 C6 1.425(3) . ?
C1 H1A 0.9300 . ?
C1 C2 1.377(4) . ?
C1 C14 1.374(4) . ?
C2 H2 0.9300 . ?
C2 C3 1.385(3) . ?
C3 H3 0.9300 . ?
C3 C4 1.385(3) . ?
C4 C5 1.478(3) . ?
C4 C15 1.396(3) . ?
C5 C6 1.359(3) . ?
C5 C16 1.474(3) . ?
C6 C24 1.459(3) . ?
C7 C8 1.381(3) . ?
C7 C12 1.391(3) . ?
C8 H8 0.9300 . ?
C8 C9 1.382(3) . ?
C9 H9 0.9300 . ?
C9 C10 1.387(3) . ?
C10 C11 1.511(3) . ?
C10 C13 1.387(3) . ?
C11 H11A 0.9600 . ?
C11 H11B 0.9600 . ?
C11 H11C 0.9600 . ?
C12 H12 0.9300 . ?
C12 C13 1.379(3) . ?
C13 H13 0.9300 . ?
C14 H14 0.9300 . ?
C14 C15 1.379(3) . ?
C15 H15 0.9300 . ?
C16 C17 1.358(3) . ?
C16 C19 1.470(3) . ?
C17 H17 0.9300 . ?
C17 C18 1.471(4) . ?
C18 H18A 0.9600 . ?
C18 H18B 0.9600 . ?
C18 H18C 0.9600 . ?
C19 C20 1.383(3) . ?
C19 C24 1.428(3) . ?
C20 H20 0.9300 . ?
C20 C21 1.363(4) . ?
C21 H21 0.9300 . ?
C21 C22 1.401(4) . ?
C22 H22 0.9300 . ?
C22 C23 1.392(3) . ?
C23 H23 0.9300 . ?
C23 C24 1.383(3) . ?

loop_
_geom_torsion_atom_site_label_1
_geom_torsion_atom_site_label_2
_geom_torsion_atom_site_label_3
_geom_torsion_atom_site_label_4
_geom_torsion
_geom_torsion_site_symmetry_1
_geom_torsion_site_symmetry_2
_geom_torsion_site_symmetry_3
_geom_torsion_site_symmetry_4
_geom_torsion_publ_flag
S1 N1 C6 C5 -97.5(2) . . . . ?
S1 N1 C6 C24 85.9(2) . . . . ?
S1 C7 C8 C9 -177.46(17) . . . . ?
S1 C7 C12 C13 176.64(17) . . . . ?
O1 S1 N1 C6 159.75(16) . . . . ?
O1 S1 C7 C8 -140.82(18) . . . . ?
O1 S1 C7 C12 39.78(19) . . . . ?
O2 S1 N1 C6 29.87(18) . . . . ?
O2 S1 C7 C8 -11.0(2) . . . . ?
O2 S1 C7 C12 169.59(17) . . . . ?
N1 S1 C7 C8 106.63(18) . . . . ?
N1 S1 C7 C12 -72.77(19) . . . . ?
N1 C6 C24 C19 -179.86(18) . . . . ?
N1 C6 C24 C23 3.7(3) . . . . ?
C1 C2 C3 C4 0.4(4) . . . . ?
C1 C14 C15 C4 0.0(4) . . . . ?
C2 C1 C14 C15 -1.1(4) . . . . ?
C2 C3 C4 C5 175.8(2) . . . . ?
C2 C3 C4 C15 -1.5(4) . . . . ?
C3 C4 C5 C6 63.4(3) . . . . ?
C3 C4 C5 C16 -116.5(2) . . . . ?
C3 C4 C15 C14 1.3(4) . . . . ?
C4 C5 C6 N1 -1.9(3) . . . . ?
C4 C5 C6 C24 175.1(2) . . . . ?
C4 C5 C16 C17 11.4(3) . . . . ?
C4 C5 C16 C19 -175.15(18) . . . . ?
C5 C4 C15 C14 -176.1(2) . . . . ?
C5 C6 C24 C19 3.0(2) . . . . ?
C5 C6 C24 C23 -173.4(2) . . . . ?
C5 C16 C17 C18 171.3(2) . . . . ?
C5 C16 C19 C20 174.6(2) . . . . ?
C5 C16 C19 C24 -3.0(2) . . . . ?
C6 C5 C16 C17 -168.6(2) . . . . ?
C6 C5 C16 C19 4.9(2) . . . . ?
C7 S1 N1 C6 -85.73(17) . . . . ?
C7 C8 C9 C10 0.8(4) . . . . ?
C7 C12 C13 C10 0.9(4) . . . . ?
C8 C7 C12 C13 -2.8(3) . . . . ?
C8 C9 C10 C11 178.6(2) . . . . ?
C8 C9 C10 C13 -2.6(4) . . . . ?
C9 C10 C13 C12 1.7(4) . . . . ?
C11 C10 C13 C12 -179.4(2) . . . . ?
C12 C7 C8 C9 1.9(3) . . . . ?
C14 C1 C2 C3 0.9(4) . . . . ?
C15 C4 C5 C6 -119.3(3) . . . . ?
C15 C4 C5 C16 60.8(3) . . . . ?
C16 C5 C6 N1 178.04(18) . . . . ?
C16 C5 C6 C24 -5.0(2) . . . . ?
C16 C19 C20 C21 -176.8(2) . . . . ?
C16 C19 C24 C6 0.2(2) . . . . ?
C16 C19 C24 C23 176.97(19) . . . . ?
C17 C16 C19 C20 -12.6(4) . . . . ?
C17 C16 C19 C24 169.7(2) . . . . ?
C19 C16 C17 C18 -0.4(4) . . . . ?
C19 C20 C21 C22 -0.2(4) . . . . ?
C20 C19 C24 C6 -177.87(19) . . . . ?
C20 C19 C24 C23 -1.1(3) . . . . ?
C20 C21 C22 C23 0.1(4) . . . . ?
C21 C22 C23 C24 -0.5(4) . . . . ?
C22 C23 C24 C6 176.9(2) . . . . ?
C22 C23 C24 C19 1.0(3) . . . . ?
C24 C19 C20 C21 0.6(3) . . . . ?
